data_7025559
loop_
_publ_author_name
'Wang, Ya-Wen'
'Zhang, Yan-Ling'
'Dou, Wei'
'Zhang, Ai-Jiang'
'Qin, Wen-Wu'
'Liu, Wei-Sheng'

_publ_section_title
;
 Synthesis, radii dependent self-assembly crystal structures and
 luminescent properties of rare earth (III) complexes with a tripodal
 salicylic derivative.
;
_journal_issue 38
_journal_name_full 'Dalton transactions (Cambridge, England : 2003)'
_journal_page_first 9013
_journal_page_last 9021
_journal_paper_doi 10.1039/c001780a
_journal_volume 39
_journal_year 2010
_chemical_formula_sum 'C38 H44 N3 O15 S Y'
_chemical_formula_weight 903.73
_chemical_name_systematic
;
?
;
_space_group_IT_number 14
_symmetry_cell_setting monoclinic
_symmetry_space_group_name_Hall '-P 2ybc'
_symmetry_space_group_name_H-M 'P 1 21/c 1'
_atom_sites_solution_hydrogens geom
_atom_sites_solution_primary direct
_atom_sites_solution_secondary difmap
_audit_creation_method SHELXL-97
_cell_angle_alpha 90.00
_cell_angle_beta 98.657(8)
_cell_angle_gamma 90.00
_cell_formula_units_Z 4
_cell_length_a 15.594(8)
_cell_length_b 13.806(7)
_cell_length_c 19.560(11)
_cell_measurement_reflns_used 2484
_cell_measurement_temperature 298(2)
_cell_measurement_theta_max 25.411
_cell_measurement_theta_min 2.312
_cell_volume 4163(4)
_computing_cell_refinement 'Bruker SMART'
_computing_data_collection 'Bruker SMART'
_computing_data_reduction 'Bruker SAINT'
_computing_molecular_graphics 'Bruker SHELXTL'
_computing_publication_material 'Bruker SHELXTL'
_computing_structure_refinement 'SHELXL-97 (Sheldrick, 1997)'
_computing_structure_solution 'SHELXS-97 (Sheldrick, 1990)'
_diffrn_ambient_temperature 298(2)
_diffrn_measured_fraction_theta_full 0.997
_diffrn_measured_fraction_theta_max 0.997
_diffrn_measurement_device_type 'CCD area detector'
_diffrn_measurement_method 'phi and omega scans'
_diffrn_radiation_monochromator graphite
_diffrn_radiation_source 'fine-focus sealed tube'
_diffrn_radiation_type MoK\a
_diffrn_radiation_wavelength 0.71073
_diffrn_reflns_av_R_equivalents 0.0821
_diffrn_reflns_av_sigmaI/netI 0.1081
_diffrn_reflns_limit_h_max 18
_diffrn_reflns_limit_h_min -17
_diffrn_reflns_limit_k_max 16
_diffrn_reflns_limit_k_min -16
_diffrn_reflns_limit_l_max 23
_diffrn_reflns_limit_l_min -22
_diffrn_reflns_number 21655
_diffrn_reflns_theta_full 25.00
_diffrn_reflns_theta_max 25.00
_diffrn_reflns_theta_min 1.81
_exptl_absorpt_coefficient_mu 1.522
_exptl_absorpt_correction_T_max 0.8758
_exptl_absorpt_correction_T_min 0.7722
_exptl_absorpt_correction_type multi-scan
_exptl_absorpt_process_details sadabs
_exptl_crystal_colour COLORLESS
_exptl_crystal_density_diffrn 1.442
_exptl_crystal_density_method 'not measured'
_exptl_crystal_description BLOCK
_exptl_crystal_F_000 1872
_exptl_crystal_size_max 0.18
_exptl_crystal_size_mid 0.11
_exptl_crystal_size_min 0.09
_refine_diff_density_max 0.923
_refine_diff_density_min -0.887
_refine_diff_density_rms 0.083
_refine_ls_extinction_method none
_refine_ls_goodness_of_fit_ref 0.970
_refine_ls_hydrogen_treatment constr
_refine_ls_matrix_type full
_refine_ls_number_parameters 545
_refine_ls_number_reflns 7328
_refine_ls_number_restraints 66
_refine_ls_restrained_S_all 0.985
_refine_ls_R_factor_all 0.1346
_refine_ls_R_factor_gt 0.0600
_refine_ls_shift/su_max 0.000
_refine_ls_shift/su_mean 0.000
_refine_ls_structure_factor_coef Fsqd
_refine_ls_weighting_details 'calc w=1/[\s^2^(Fo^2^)+(0.0329P)^2^+9.9120P] where P=(Fo^2^+2Fc^2^)/3'
_refine_ls_weighting_scheme calc
_refine_ls_wR_factor_gt 0.1122
_refine_ls_wR_factor_ref 0.1372
_reflns_number_gt 3736
_reflns_number_total 7328
_reflns_threshold_expression >2sigma(I)
_cod_data_source_file c001780a.txt
_cod_data_source_block 5
_cod_depositor_comments
;
The following automatic conversions were performed:

'_symmetry_cell_setting' value 'Monoclinic' changed to 'monoclinic'
according to /home/saulius/struct/CIF-dictionaries/cif_core.dic
dictionary named 'cif_core.dic' version 2.4.2 from 2011-04-26.

Automatic conversion script
Id: cif_fix_values 1891 2012-01-12 08:04:46Z andrius 
;
_cod_original_sg_symbol_H-M P2(1)/c
_cod_database_code 7025559

loop_
_symmetry_equiv_pos_as_xyz
'x, y, z'
'-x, y+1/2, -z+1/2'
'-x, -y, -z'
'x, -y-1/2, z-1/2'

loop_
_atom_site_label
_atom_site_type_symbol
_atom_site_fract_x
_atom_site_fract_y
_atom_site_fract_z
_atom_site_U_iso_or_equiv
_atom_site_adp_type
_atom_site_occupancy
_atom_site_symmetry_multiplicity
_atom_site_calc_flag
_atom_site_refinement_flags
_atom_site_disorder_assembly
_atom_site_disorder_group
Y1 Y 0.63255(4) 0.90039(4) 0.59176(3) 0.03781(18) Uani 1 1 d . . 1
C1 C 0.6945(4) 0.9242(4) 0.4666(3) 0.0384(15) Uani 1 1 d . . 1
C2 C 0.7166(4) 0.9256(4) 0.3947(3) 0.0404(15) Uani 1 1 d . . 1
C3 C 0.7047(4) 1.0093(5) 0.3567(3) 0.0587(19) Uani 1 1 d . . 1
H3 H 0.6839 1.0641 0.3764 0.070 Uiso 1 1 calc R . 1
C4 C 0.7231(5) 1.0141(6) 0.2892(4) 0.077(2) Uani 1 1 d . . 1
H4 H 0.7130 1.0710 0.2637 0.092 Uiso 1 1 calc R . 1
C5 C 0.7562(5) 0.9345(5) 0.2608(4) 0.067(2) Uani 1 1 d . . 1
H5 H 0.7714 0.9382 0.2167 0.080 Uiso 1 1 calc R . 1
C6 C 0.7669(4) 0.8491(5) 0.2968(3) 0.0561(19) Uani 1 1 d . . 1
H6 H 0.7879 0.7948 0.2766 0.067 Uiso 1 1 calc R . 1
C7 C 0.7466(4) 0.8438(5) 0.3632(3) 0.0439(16) Uani 1 1 d . . 1
C8 C 0.7732(4) 0.6716(4) 0.3707(3) 0.0513(18) Uani 1 1 d . . 1
H8A H 0.8354 0.6687 0.3712 0.062 Uiso 1 1 calc R . 1
H8B H 0.7449 0.6666 0.3231 0.062 Uiso 1 1 calc R . 1
C9 C 0.5372(4) 0.7555(5) 0.5124(3) 0.0466(16) Uani 1 1 d . . 1
C10 C 0.4812(4) 0.6813(5) 0.4710(3) 0.0459(16) Uani 1 1 d . . 1
C11 C 0.3932(4) 0.6789(5) 0.4743(4) 0.062(2) Uani 1 1 d . . 1
H11 H 0.3683 0.7270 0.4981 0.074 Uiso 1 1 calc R . 1
C12 C 0.3426(5) 0.6056(7) 0.4425(4) 0.082(2) Uani 1 1 d . . 1
H12 H 0.2836 0.6042 0.4449 0.098 Uiso 1 1 calc R . 1
C13 C 0.3791(6) 0.5342(6) 0.4071(5) 0.088(3) Uani 1 1 d . . 1
H13 H 0.3453 0.4825 0.3882 0.105 Uiso 1 1 calc R . 1
C14 C 0.4651(6) 0.5390(6) 0.3995(4) 0.094(3) Uani 1 1 d . . 1
H14 H 0.4891 0.4930 0.3734 0.112 Uiso 1 1 calc R . 1
C15 C 0.5151(4) 0.6129(6) 0.4313(4) 0.068(2) Uani 1 1 d . . 1
C16 C 0.6480(5) 0.5641(6) 0.3957(4) 0.077(2) Uani 1 1 d . . 1
H16A H 0.6319 0.5600 0.3459 0.093 Uiso 1 1 calc R . 1
H16B H 0.6370 0.5017 0.4155 0.093 Uiso 1 1 calc R . 1
C17 C 0.7196(4) 0.4653(5) 0.1830(3) 0.0427(16) Uani 1 1 d . . 1
C18 C 0.7674(4) 0.3896(5) 0.2277(3) 0.0464(16) Uani 1 1 d . . 1
C19 C 0.7885(5) 0.3060(5) 0.1969(4) 0.071(2) Uani 1 1 d U . 1
H19 H 0.7713 0.2989 0.1495 0.085 Uiso 1 1 calc R . 1
C20 C 0.8342(5) 0.2317(6) 0.2327(4) 0.089(3) Uani 1 1 d U . 1
H20 H 0.8475 0.1756 0.2101 0.107 Uiso 1 1 calc R . 1
C21 C 0.8595(5) 0.2428(6) 0.3025(4) 0.087(3) Uani 1 1 d U . 1
H21 H 0.8902 0.1935 0.3277 0.104 Uiso 1 1 calc R . 1
C22 C 0.8401(5) 0.3261(5) 0.3357(4) 0.072(2) Uani 1 1 d U . 1
H22 H 0.8590 0.3339 0.3827 0.087 Uiso 1 1 calc R . 1
C23 C 0.7921(4) 0.3981(5) 0.2984(3) 0.0528(17) Uani 1 1 d . . 1
C24 C 0.7924(5) 0.4970(5) 0.3998(3) 0.062(2) Uani 1 1 d . . 1
H24A H 0.8546 0.5055 0.4117 0.075 Uiso 1 1 calc R . 1
H24B H 0.7743 0.4431 0.4261 0.075 Uiso 1 1 calc R . 1
C25 C 0.7441(4) 0.5894(5) 0.4135(3) 0.0460(16) Uani 1 1 d . . 1
C26 C 0.9259(4) 0.6878(5) 0.5206(3) 0.0443(16) Uani 1 1 d . . 1
C27 C 0.9947(4) 0.6531(5) 0.4908(3) 0.0565(19) Uani 1 1 d . . 1
H27 H 0.9967 0.5884 0.4781 0.068 Uiso 1 1 calc R . 1
C28 C 1.0605(4) 0.7157(6) 0.4800(4) 0.063(2) Uani 1 1 d . . 1
H28 H 1.1062 0.6920 0.4593 0.076 Uiso 1 1 calc R . 1
C29 C 1.0608(5) 0.8113(6) 0.4986(4) 0.0590(19) Uani 1 1 d . . 1
C30 C 0.9901(5) 0.8442(6) 0.5260(4) 0.077(2) Uani 1 1 d . . 1
H30 H 0.9878 0.9093 0.5377 0.093 Uiso 1 1 calc R . 1
C31 C 0.9227(5) 0.7848(5) 0.5369(4) 0.068(2) Uani 1 1 d . . 1
H31 H 0.8756 0.8097 0.5551 0.081 Uiso 1 1 calc R . 1
C32 C 1.1369(5) 0.8763(6) 0.4918(4) 0.088(3) Uani 1 1 d . . 1
H32A H 1.1864 0.8557 0.5237 0.132 Uiso 1 1 calc R . 1
H32B H 1.1227 0.9419 0.5019 0.132 Uiso 1 1 calc R . 1
H32C H 1.1500 0.8726 0.4454 0.132 Uiso 1 1 calc R . 1
C33 C 0.5471(6) 0.7685(7) 0.7041(5) 0.093(3) Uani 1 1 d U . 1
H33 H 0.6034 0.7465 0.7178 0.112 Uiso 1 1 calc R . 1
C36 C 0.9139(6) -0.0648(8) 0.7028(5) 0.087(3) Uani 1 1 d . A 1
H36 H 0.8906 -0.0527 0.6570 0.104 Uiso 1 1 calc R A 1
C37 C 1.0135(6) -0.0154(9) 0.8029(5) 0.150(5) Uani 1 1 d . A 1
H37A H 0.9962 0.0393 0.8280 0.226 Uiso 1 1 calc R A 1
H37B H 1.0756 -0.0173 0.8073 0.226 Uiso 1 1 calc R A 1
H37C H 0.9929 -0.0739 0.8215 0.226 Uiso 1 1 calc R A 1
C38 C 1.0054(8) 0.0714(9) 0.6930(7) 0.178(5) Uani 1 1 d U A 1
H38A H 0.9917 0.0566 0.6446 0.267 Uiso 1 1 calc R A 1
H38B H 1.0669 0.0803 0.7049 0.267 Uiso 1 1 calc R A 1
H38C H 0.9760 0.1297 0.7028 0.267 Uiso 1 1 calc R A 1
C34A C 0.4981(13) 0.6788(17) 0.7990(8) 0.110(8) Uani 0.486(15) 1 d PDU . 1
H34A H 0.5557 0.6860 0.8227 0.132 Uiso 0.486(15) 1 d PR . 1
H34B H 0.4857 0.6110 0.7907 0.132 Uiso 0.486(15) 1 d PR . 1
H34C H 0.4577 0.7040 0.8267 0.132 Uiso 0.486(15) 1 d PR . 1
C35A C 0.4048(10) 0.7193(16) 0.6894(9) 0.121(9) Uani 0.486(15) 1 d PDU . 1
H35A H 0.3905 0.6519 0.6786 0.145 Uiso 0.486(15) 1 d PR . 1
H35B H 0.4045 0.7549 0.6466 0.145 Uiso 0.486(15) 1 d PR . 1
H35C H 0.3615 0.7459 0.7136 0.145 Uiso 0.486(15) 1 d PR . 1
C34B C 0.5064(12) 0.6299(11) 0.7691(10) 0.104(7) Uani 0.514(15) 1 d PDU . 2
H34D H 0.5572 0.5991 0.7573 0.125 Uiso 0.514(15) 1 d PR . 2
H34E H 0.4572 0.5881 0.7543 0.125 Uiso 0.514(15) 1 d PR . 2
H34F H 0.5122 0.6391 0.8173 0.125 Uiso 0.514(15) 1 d PR . 2
C35B C 0.4196(11) 0.7803(12) 0.7475(11) 0.117(8) Uani 0.514(15) 1 d PDU . 2
H35D H 0.4166 0.8395 0.7214 0.140 Uiso 0.514(15) 1 d PR . 2
H35E H 0.3676 0.7425 0.7324 0.140 Uiso 0.514(15) 1 d PR . 2
H35F H 0.4226 0.7935 0.7954 0.140 Uiso 0.514(15) 1 d PR . 2
N1 N 0.7581(3) 0.6150(3) 0.4879(2) 0.0432(13) Uani 1 1 d . . 1
H1 H 0.7133 0.6364 0.5041 0.052 Uiso 1 1 calc R . 1
N2 N 0.4911(4) 0.7267(5) 0.7344(3) 0.079(2) Uani 1 1 d D . 1
N3 N 0.9780(5) -0.0070(6) 0.7327(4) 0.102(2) Uani 1 1 d . A 1
O1 O 0.7344(3) 0.8722(3) 0.5126(2) 0.0535(12) Uani 1 1 d . . 1
O2 O 0.6343(3) 0.9791(3) 0.47934(19) 0.0507(11) Uani 1 1 d . . 1
O3 O 0.7501(3) 0.7600(3) 0.4002(2) 0.0681(14) Uani 1 1 d . . 1
O4 O 0.6095(3) 0.7336(3) 0.5452(2) 0.0585(13) Uani 1 1 d . . 1
O5 O 0.5065(3) 0.8400(3) 0.5147(2) 0.0586(13) Uani 1 1 d . . 1
O6 O 0.6008(3) 0.6326(4) 0.4210(3) 0.0877(18) Uani 1 1 d . . 1
O7 O 0.6697(3) 0.5239(3) 0.20643(19) 0.0492(11) Uani 1 1 d . . 1
O8 O 0.7307(3) 0.4696(3) 0.1201(2) 0.0562(13) Uani 1 1 d . . 1
O9 O 0.7688(3) 0.4816(3) 0.3278(2) 0.0645(14) Uani 1 1 d . . 1
O10 O 0.8221(3) 0.6411(3) 0.60654(19) 0.0500(11) Uani 1 1 d . . 1
O11 O 0.8806(3) 0.5121(3) 0.5395(2) 0.0505(11) Uani 1 1 d . . 1
O12 O 0.5414(3) 0.8296(3) 0.6622(2) 0.0641(13) Uani 1 1 d . . 1
O13 O 0.5313(2) 1.0252(3) 0.58757(19) 0.0490(11) Uani 1 1 d . . 1
H1W H 0.5407 1.0697 0.5599 0.059 Uiso 1 1 d R . 1
H2W H 0.4806 1.0024 0.5826 0.059 Uiso 1 1 d R . 1
O14 O 0.7391(3) 0.8018(3) 0.65595(19) 0.0503(11) Uani 1 1 d . . 1
H3W H 0.7793 0.8289 0.6838 0.060 Uiso 1 1 d R . 1
H4W H 0.7497 0.7446 0.6416 0.060 Uiso 1 1 d R . 1
O15 O 0.8845(4) -0.1324(5) 0.7322(3) 0.097(2) Uani 1 1 d . A 1
S1 S 0.84553(10) 0.60808(12) 0.54216(8) 0.0439(4) Uani 1 1 d . . 1

loop_
_atom_site_aniso_label
_atom_site_aniso_U_11
_atom_site_aniso_U_22
_atom_site_aniso_U_33
_atom_site_aniso_U_23
_atom_site_aniso_U_13
_atom_site_aniso_U_12
Y1 0.0412(3) 0.0434(3) 0.0283(3) 0.0008(3) 0.0031(2) 0.0006(3)
C1 0.040(4) 0.039(4) 0.034(4) -0.003(3) 0.002(3) -0.007(3)
C2 0.044(4) 0.046(4) 0.032(3) 0.002(3) 0.006(3) 0.004(3)
C3 0.077(5) 0.056(5) 0.046(4) 0.007(4) 0.020(4) 0.010(4)
C4 0.113(7) 0.066(6) 0.056(5) 0.021(4) 0.025(5) 0.018(5)
C5 0.093(6) 0.070(5) 0.042(4) 0.007(4) 0.028(4) 0.010(4)
C6 0.072(5) 0.060(5) 0.040(4) -0.001(4) 0.021(4) 0.012(4)
C7 0.052(4) 0.047(4) 0.032(4) 0.009(3) 0.003(3) 0.011(3)
C8 0.076(5) 0.044(4) 0.034(4) -0.005(3) 0.009(3) 0.009(4)
C9 0.049(4) 0.053(5) 0.036(4) 0.002(3) 0.004(3) -0.001(4)
C10 0.041(4) 0.048(4) 0.045(4) -0.003(3) -0.004(3) -0.009(3)
C11 0.047(5) 0.069(5) 0.066(5) -0.008(4) 0.001(4) -0.015(4)
C12 0.053(5) 0.100(7) 0.088(6) 0.000(6) -0.004(4) -0.012(5)
C13 0.071(6) 0.077(6) 0.104(7) -0.004(6) -0.023(5) -0.027(5)
C14 0.067(6) 0.093(7) 0.113(7) -0.052(6) -0.016(5) -0.010(5)
C15 0.041(4) 0.083(6) 0.074(5) -0.030(5) -0.011(4) -0.008(4)
C16 0.064(5) 0.093(6) 0.065(5) -0.024(5) -0.022(4) 0.014(5)
C17 0.041(4) 0.046(4) 0.039(4) 0.003(3) 0.001(3) -0.006(3)
C18 0.059(4) 0.042(4) 0.037(4) 0.002(3) 0.003(3) 0.006(3)
C19 0.084(4) 0.064(4) 0.063(4) 0.003(3) 0.007(3) 0.012(3)
C20 0.110(5) 0.079(4) 0.076(4) -0.005(4) 0.007(4) 0.021(4)
C21 0.106(5) 0.069(4) 0.081(4) 0.002(4) 0.000(4) 0.023(4)
C22 0.087(4) 0.066(4) 0.059(4) -0.003(3) -0.006(3) 0.015(3)
C23 0.066(5) 0.045(4) 0.045(4) -0.003(4) -0.002(3) 0.005(4)
C24 0.098(6) 0.049(4) 0.034(4) -0.004(3) -0.012(4) 0.004(4)
C25 0.050(4) 0.049(4) 0.035(4) -0.004(3) -0.008(3) 0.003(3)
C26 0.044(4) 0.050(4) 0.039(4) 0.001(3) 0.004(3) 0.008(3)
C27 0.055(5) 0.055(5) 0.059(5) -0.004(4) 0.008(4) 0.014(4)
C28 0.049(5) 0.079(6) 0.066(5) -0.001(4) 0.021(4) 0.006(4)
C29 0.056(5) 0.066(5) 0.055(5) 0.007(4) 0.008(4) -0.001(4)
C30 0.076(6) 0.055(5) 0.104(7) -0.012(5) 0.021(5) 0.001(5)
C31 0.054(5) 0.058(5) 0.095(6) -0.009(4) 0.025(4) 0.009(4)
C32 0.082(6) 0.097(7) 0.090(6) -0.002(5) 0.030(5) -0.021(5)
C33 0.081(4) 0.108(5) 0.090(5) 0.025(4) 0.007(4) -0.013(4)
C36 0.055(6) 0.127(9) 0.074(7) -0.013(6) -0.005(5) 0.015(6)
C37 0.090(8) 0.223(14) 0.121(9) -0.079(9) -0.042(7) 0.013(8)
C38 0.168(7) 0.179(7) 0.184(7) 0.014(5) 0.020(5) -0.012(5)
C34A 0.113(9) 0.112(9) 0.104(9) 0.010(5) 0.018(5) -0.011(5)
C35A 0.118(10) 0.125(10) 0.121(10) 0.007(5) 0.020(5) -0.012(5)
C34B 0.106(8) 0.103(8) 0.105(8) 0.010(5) 0.022(5) 0.000(5)
C35B 0.114(9) 0.118(9) 0.121(9) -0.002(5) 0.027(5) 0.002(5)
N1 0.041(3) 0.055(4) 0.033(3) 0.003(3) 0.004(2) 0.012(3)
N2 0.073(5) 0.096(5) 0.071(5) 0.034(4) 0.016(4) -0.022(4)
N3 0.062(5) 0.126(7) 0.112(7) -0.013(6) -0.002(5) -0.016(5)
O1 0.064(3) 0.065(3) 0.033(2) 0.009(2) 0.010(2) 0.025(2)
O2 0.055(3) 0.063(3) 0.035(2) 0.005(2) 0.008(2) 0.018(2)
O3 0.124(4) 0.045(3) 0.041(3) 0.001(2) 0.029(3) 0.023(3)
O4 0.051(3) 0.049(3) 0.069(3) -0.011(2) -0.013(3) 0.003(2)
O5 0.063(3) 0.045(3) 0.060(3) 0.000(2) -0.013(2) 0.003(2)
O6 0.061(4) 0.095(4) 0.101(4) -0.050(3) -0.008(3) 0.009(3)
O7 0.054(3) 0.058(3) 0.036(2) 0.000(2) 0.008(2) 0.009(2)
O8 0.076(3) 0.069(3) 0.024(2) 0.011(2) 0.012(2) 0.022(3)
O9 0.108(4) 0.048(3) 0.031(3) -0.008(2) -0.014(2) 0.021(3)
O10 0.059(3) 0.061(3) 0.030(2) -0.002(2) 0.005(2) 0.013(2)
O11 0.060(3) 0.040(3) 0.051(3) -0.002(2) 0.005(2) 0.020(2)
O12 0.062(3) 0.069(3) 0.064(3) 0.017(3) 0.018(3) -0.013(3)
O13 0.048(3) 0.059(3) 0.039(2) 0.004(2) 0.004(2) 0.005(2)
O14 0.064(3) 0.044(3) 0.039(3) 0.002(2) -0.004(2) 0.008(2)
O15 0.080(4) 0.125(6) 0.080(5) -0.007(4) -0.004(3) -0.011(4)
S1 0.0473(10) 0.0484(10) 0.0347(9) 0.0002(8) 0.0020(7) 0.0090(8)

loop_
_atom_type_symbol
_atom_type_description
_atom_type_scat_dispersion_real
_atom_type_scat_dispersion_imag
_atom_type_scat_source
C C 0.0033 0.0016 'International Tables Vol C Tables 4.2.6.8 and 6.1.1.4'
H H 0.0000 0.0000 'International Tables Vol C Tables 4.2.6.8 and 6.1.1.4'
O O 0.0106 0.0060 'International Tables Vol C Tables 4.2.6.8 and 6.1.1.4'
Y Y -2.7962 3.5667 'International Tables Vol C Tables 4.2.6.8 and 6.1.1.4'
S S 0.1246 0.1234 'International Tables Vol C Tables 4.2.6.8 and 6.1.1.4'
N N 0.0061 0.0033 'International Tables Vol C Tables 4.2.6.8 and 6.1.1.4'

loop_
_geom_angle_atom_site_label_1
_geom_angle_atom_site_label_2
_geom_angle_atom_site_label_3
_geom_angle
_geom_angle_site_symmetry_1
_geom_angle_site_symmetry_3
O13 Y1 O12 82.02(16) . .
O13 Y1 O14 149.86(13) . .
O12 Y1 O14 83.51(16) . .
O13 Y1 O8 81.87(15) . 4_576
O12 Y1 O8 127.44(15) . 4_576
O14 Y1 O8 86.23(15) . 4_576
O13 Y1 O1 127.25(14) . .
O12 Y1 O1 145.97(16) . .
O14 Y1 O1 76.66(14) . .
O8 Y1 O1 78.91(15) 4_576 .
O13 Y1 O5 75.64(15) . .
O12 Y1 O5 73.50(16) . .
O14 Y1 O5 124.75(15) . .
O8 Y1 O5 146.73(15) 4_576 .
O1 Y1 O5 95.48(16) . .
O13 Y1 O2 74.93(14) . .
O12 Y1 O2 143.33(15) . .
O14 Y1 O2 129.07(14) . .
O8 Y1 O2 77.31(14) 4_576 .
O1 Y1 O2 53.10(13) . .
O5 Y1 O2 73.39(15) . .
O13 Y1 O7 77.50(13) . 4_576
O12 Y1 O7 73.85(15) . 4_576
O14 Y1 O7 73.12(14) . 4_576
O8 Y1 O7 53.88(13) 4_576 4_576
O1 Y1 O7 124.45(15) . 4_576
O5 Y1 O7 139.98(15) . 4_576
O2 Y1 O7 126.47(15) . 4_576
O13 Y1 O4 127.80(15) . .
O12 Y1 O4 76.16(16) . .
O14 Y1 O4 73.25(15) . .
O8 Y1 O4 147.27(15) 4_576 .
O1 Y1 O4 71.80(15) . .
O5 Y1 O4 52.90(14) . .
O2 Y1 O4 95.88(15) . .
O7 Y1 O4 136.81(15) 4_576 .
O13 Y1 C17 78.01(16) . 4_576
O12 Y1 C17 100.51(18) . 4_576
O14 Y1 C17 78.85(16) . 4_576
O8 Y1 C17 27.04(15) 4_576 4_576
O1 Y1 C17 102.39(17) . 4_576
O5 Y1 C17 153.53(16) . 4_576
O2 Y1 C17 102.06(17) . 4_576
O7 Y1 C17 26.84(14) 4_576 4_576
O4 Y1 C17 152.09(16) . 4_576
O1 C1 O2 120.8(5) . .
O1 C1 C2 121.8(6) . .
O2 C1 C2 117.5(5) . .
C3 C2 C7 117.9(6) . .
C3 C2 C1 119.3(6) . .
C7 C2 C1 122.8(5) . .
C2 C3 C4 121.6(7) . .
C2 C3 H3 119.2 . .
C4 C3 H3 119.2 . .
C5 C4 C3 119.3(7) . .
C5 C4 H4 120.3 . .
C3 C4 H4 120.3 . .
C4 C5 C6 120.4(6) . .
C4 C5 H5 119.8 . .
C6 C5 H5 119.8 . .
C5 C6 C7 120.1(6) . .
C5 C6 H6 120.0 . .
C7 C6 H6 120.0 . .
O3 C7 C6 123.2(6) . .
O3 C7 C2 116.2(5) . .
C6 C7 C2 120.5(6) . .
O3 C8 C25 107.7(5) . .
O3 C8 H8A 110.2 . .
C25 C8 H8A 110.2 . .
O3 C8 H8B 110.2 . .
C25 C8 H8B 110.2 . .
H8A C8 H8B 108.5 . .
O4 C9 O5 121.6(6) . .
O4 C9 C10 121.3(6) . .
O5 C9 C10 117.1(6) . .
C15 C10 C11 118.5(6) . .
C15 C10 C9 122.0(6) . .
C11 C10 C9 119.5(6) . .
C12 C11 C10 120.2(7) . .
C12 C11 H11 119.9 . .
C10 C11 H11 119.9 . .
C11 C12 C13 120.2(7) . .
C11 C12 H12 119.9 . .
C13 C12 H12 119.9 . .
C14 C13 C12 120.3(8) . .
C14 C13 H13 119.9 . .
C12 C13 H13 119.9 . .
C13 C14 C15 118.9(8) . .
C13 C14 H14 120.5 . .
C15 C14 H14 120.5 . .
C14 C15 C10 121.6(7) . .
C14 C15 O6 124.4(7) . .
C10 C15 O6 113.7(6) . .
O6 C16 C25 109.3(6) . .
O6 C16 H16A 109.8 . .
C25 C16 H16A 109.8 . .
O6 C16 H16B 109.8 . .
C25 C16 H16B 109.8 . .
H16A C16 H16B 108.3 . .
O7 C17 O8 120.4(6) . .
O7 C17 C18 121.3(6) . .
O8 C17 C18 118.3(6) . .
O7 C17 Y1 62.3(3) . 4_575
O8 C17 Y1 58.1(3) . 4_575
C18 C17 Y1 176.2(5) . 4_575
C19 C18 C23 117.7(6) . .
C19 C18 C17 117.8(6) . .
C23 C18 C17 124.6(6) . .
C18 C19 C20 123.0(7) . .
C18 C19 H19 118.5 . .
C20 C19 H19 118.5 . .
C21 C20 C19 118.2(8) . .
C21 C20 H20 120.9 . .
C19 C20 H20 120.9 . .
C20 C21 C22 120.8(8) . .
C20 C21 H21 119.6 . .
C22 C21 H21 119.6 . .
C21 C22 C23 119.4(7) . .
C21 C22 H22 120.3 . .
C23 C22 H22 120.3 . .
O9 C23 C18 116.2(6) . .
O9 C23 C22 122.9(6) . .
C18 C23 C22 120.9(7) . .
O9 C24 C25 103.8(5) . .
O9 C24 H24A 111.0 . .
C25 C24 H24A 111.0 . .
O9 C24 H24B 111.0 . .
C25 C24 H24B 111.0 . .
H24A C24 H24B 109.0 . .
N1 C25 C8 110.6(5) . .
N1 C25 C24 111.7(5) . .
C8 C25 C24 109.4(5) . .
N1 C25 C16 105.7(5) . .
C8 C25 C16 114.1(5) . .
C24 C25 C16 105.2(6) . .
C31 C26 C27 119.4(6) . .
C31 C26 S1 119.9(5) . .
C27 C26 S1 120.6(5) . .
C28 C27 C26 119.4(7) . .
C28 C27 H27 120.3 . .
C26 C27 H27 120.3 . .
C29 C28 C27 122.3(7) . .
C29 C28 H28 118.8 . .
C27 C28 H28 118.8 . .
C28 C29 C30 116.9(7) . .
C28 C29 C32 121.4(7) . .
C30 C29 C32 121.7(7) . .
C29 C30 C31 122.7(7) . .
C29 C30 H30 118.6 . .
C31 C30 H30 118.6 . .
C30 C31 C26 119.3(7) . .
C30 C31 H31 120.4 . .
C26 C31 H31 120.4 . .
O12 C33 N2 132.2(9) . .
O12 C33 H33 113.9 . .
N2 C33 H33 113.9 . .
O15 C36 N3 123.9(9) . .
O15 C36 H36 118.0 . .
N3 C36 H36 118.0 . .
N2 C34A H34A 109.1 . .
N2 C34A H34B 108.3 . .
H34A C34A H34B 109.5 . .
N2 C34A H34C 111.5 . .
H34A C34A H34C 110.0 . .
H34B C34A H34C 108.3 . .
N2 C34A H34F 146.0 . .
H34A C34A H34F 67.6 . .
H34B C34A H34F 48.7 . .
H34C C34A H34F 100.7 . .
N2 C35A H35A 110.4 . .
N2 C35A H35B 111.1 . .
H35A C35A H35B 109.1 . .
N2 C35A H35C 108.8 . .
H35A C35A H35C 108.7 . .
H35B C35A H35C 108.8 . .
N2 C35A H35E 93.3 . .
H35A C35A H35E 107.7 . .
H35B C35A H35E 124.1 . .
H34A C34B H34B 90.3 . .
H34A C34B H34D 92.6 . .
H34B C34B H34D 120.5 . .
H34A C34B H34E 148.7 . .
H34B C34B H34E 59.1 . .
H34D C34B H34E 108.1 . .
H34B C34B H34F 50.4 . .
H34D C34B H34F 110.1 . .
H34E C34B H34F 109.3 . .
H35C C35B H35D 94.2 . .
H35D C35B H35E 108.8 . .
H35C C35B H35F 124.7 . .
H35D C35B H35F 110.7 . .
H35E C35B H35F 108.5 . .
C25 N1 S1 128.4(4) . .
C25 N1 H1 115.8 . .
S1 N1 H1 115.8 . .
C33 N2 C34A 131.6(11) . .
C33 N2 C35A 112.2(9) . .
C34A N2 C35A 115.9(11) . .
C36 N3 C37 122.3(9) . .
C36 N3 C38 118.4(10) . .
C37 N3 C38 119.1(9) . .
C1 O1 Y1 93.7(4) . .
C1 O2 Y1 91.1(3) . .
C7 O3 C8 120.5(5) . .
C9 O4 Y1 91.9(4) . .
C9 O5 Y1 93.6(4) . .
C16 O6 C15 120.3(6) . .
C17 O7 Y1 90.8(3) . 4_575
C17 O8 Y1 94.9(4) . 4_575
C23 O9 C24 120.0(5) . .
C33 O12 Y1 136.5(6) . .
Y1 O13 H1W 112.1 . .
Y1 O13 H2W 110.2 . .
H1W O13 H2W 116.7 . .
Y1 O14 H3W 118.7 . .
Y1 O14 H4W 120.6 . .
H3W O14 H4W 116.7 . .
O10 S1 O11 118.2(3) . .
O10 S1 N1 105.0(2) . .
O11 S1 N1 108.8(3) . .
O10 S1 C26 107.1(3) . .
O11 S1 C26 106.1(3) . .
N1 S1 C26 111.7(3) . .

loop_
_geom_bond_atom_site_label_1
_geom_bond_atom_site_label_2
_geom_bond_distance
_geom_bond_site_symmetry_2
Y1 O13 2.331(4) .
Y1 O12 2.337(4) .
Y1 O14 2.358(4) .
Y1 O8 2.369(4) 4_576
Y1 O1 2.411(4) .
Y1 O5 2.438(4) .
Y1 O2 2.457(4) .
Y1 O7 2.463(4) 4_576
Y1 O4 2.482(4) .
Y1 C17 2.781(6) 4_576
C1 O1 1.242(6) .
C1 O2 1.261(6) .
C1 C2 1.498(8) .
C2 C3 1.370(8) .
C2 C7 1.400(8) .
C3 C4 1.395(8) .
C3 H3 0.9300 .
C4 C5 1.368(9) .
C4 H4 0.9300 .
C5 C6 1.370(9) .
C5 H5 0.9300 .
C6 C7 1.385(8) .
C6 H6 0.9300 .
C7 O3 1.361(7) .
C8 O3 1.420(7) .
C8 C25 1.519(8) .
C8 H8A 0.9700 .
C8 H8B 0.9700 .
C9 O4 1.247(7) .
C9 O5 1.264(7) .
C9 C10 1.502(8) .
C10 C15 1.377(9) .
C10 C11 1.383(8) .
C11 C12 1.373(9) .
C11 H11 0.9300 .
C12 C13 1.375(10) .
C12 H12 0.9300 .
C13 C14 1.373(10) .
C13 H13 0.9300 .
C14 C15 1.374(9) .
C14 H14 0.9300 .
C15 O6 1.408(8) .
C16 O6 1.338(8) .
C16 C25 1.528(9) .
C16 H16A 0.9700 .
C16 H16B 0.9700 .
C17 O7 1.256(7) .
C17 O8 1.269(6) .
C17 C18 1.489(8) .
C17 Y1 2.781(6) 4_575
C18 C19 1.365(9) .
C18 C23 1.383(8) .
C19 C20 1.378(9) .
C19 H19 0.9300 .
C20 C21 1.372(10) .
C20 H20 0.9300 .
C21 C22 1.376(9) .
C21 H21 0.9300 .
C22 C23 1.384(9) .
C22 H22 0.9300 .
C23 O9 1.363(7) .
C24 O9 1.417(7) .
C24 C25 1.525(8) .
C24 H24A 0.9700 .
C24 H24B 0.9700 .
C25 N1 1.483(7) .
C26 C31 1.379(8) .
C26 C27 1.382(8) .
C26 S1 1.766(6) .
C27 C28 1.381(9) .
C27 H27 0.9300 .
C28 C29 1.369(9) .
C28 H28 0.9300 .
C29 C30 1.373(9) .
C29 C32 1.510(9) .
C30 C31 1.375(9) .
C30 H30 0.9300 .
C31 H31 0.9300 .
C32 H32A 0.9600 .
C32 H32B 0.9600 .
C32 H32C 0.9600 .
C33 O12 1.171(9) .
C33 N2 1.266(9) .
C33 H33 0.9300 .
C36 O15 1.221(10) .
C36 N3 1.342(10) .
C36 H36 0.9300 .
C37 N3 1.406(11) .
C37 H37A 0.9600 .
C37 H37B 0.9600 .
C37 H37C 0.9600 .
C38 N3 1.435(12) .
C38 H38A 0.9600 .
C38 H38B 0.9600 .
C38 H38C 0.9600 .
C34A N2 1.416(13) .
C34A H34A 0.9505 .
C34A H34B 0.9659 .
C34A H34C 0.9560 .
C35A N2 1.497(13) .
C35A H35A 0.9729 .
C35A H35B 0.9697 .
C35A H35C 0.9537 .
C34B H34D 0.9564 .
C34B H34E 0.9692 .
C34B H34F 0.9425 .
C35B H35D 0.9611 .
C35B H35E 0.9725 .
C35B H35F 0.9484 .
N1 S1 1.600(5) .
N1 H1 0.8600 .
O7 Y1 2.463(4) 4_575
O8 Y1 2.369(4) 4_575
O10 S1 1.437(4) .
O11 S1 1.438(4) .
O13 H1W 0.8454 .
O13 H2W 0.8423 .
O14 H3W 0.8528 .
O14 H4W 0.8635 .
